data_7115722
loop_
_publ_author_name
'Dau, Phuong V.'
'Cohen, Seth M.'

_publ_section_title
;
 Modulating H~2~ sorption in metal--organic frameworks via
 ordered functional groups
;
_journal_coden_ASTM CHCOFS
_journal_issue 81
_journal_name_full
;
 Chemical Communications (Cambridge, United Kingdom)
;
_journal_page_first 12154
_journal_page_last 12157
_journal_paper_doi 10.1039/c4cc05265j
_journal_volume 50
_journal_year 2014
_chemical_formula_moiety 'C24 N6 O13 Zn4'
_chemical_formula_sum 'C24 N6 O13 Zn4'
_chemical_formula_weight 841.78
_chemical_name_common Beta-IRMOF-3-AMPh
_space_group_IT_number 225
_symmetry_cell_setting cubic
_symmetry_space_group_name_Hall '-F 4 2 3'
_symmetry_space_group_name_H-M 'F m -3 m'
_atom_sites_solution_hydrogens constr
_atom_sites_solution_primary direct
_atom_sites_solution_secondary difmap
_audit_creation_method SHELXL-97
_cell_angle_alpha 90.00
_cell_angle_beta 90.00
_cell_angle_gamma 90.00
_cell_formula_units_Z 8
_cell_length_a 25.7009(9)
_cell_length_b 25.7009(9)
_cell_length_c 25.7009(9)
_cell_measurement_reflns_used 3511
_cell_measurement_temperature 100(2)
_cell_measurement_theta_max 67.38
_cell_measurement_theta_min 3.44
_cell_volume 16976.4(10)
_computing_cell_refinement 'Bruker SAINT'
_computing_data_collection 'Bruker APEX2'
_computing_data_reduction 'Bruker SAINT'
_computing_molecular_graphics 'Bruker SHELXTL'
_computing_publication_material 'Bruker SHELXTL'
_computing_structure_refinement 'SHELXL-2013 (Sheldrick 2013)'
_computing_structure_solution 'SHELXS-97 (Sheldrick 2008)'
_diffrn_ambient_temperature 100(2)
_diffrn_measured_fraction_theta_full 1.000
_diffrn_measured_fraction_theta_max 1.000
_diffrn_measurement_device_type 'Bruker APEX-II CCD'
_diffrn_measurement_method '\f and \w scans'
_diffrn_radiation_monochromator graphite
_diffrn_radiation_source 'fine-focus sealed tube'
_diffrn_radiation_type CuK\a
_diffrn_radiation_wavelength 1.54178
_diffrn_reflns_av_R_equivalents 0.0000
_diffrn_reflns_av_sigmaI/netI 0.0178
_diffrn_reflns_limit_h_max 17
_diffrn_reflns_limit_h_min 0
_diffrn_reflns_limit_k_max 21
_diffrn_reflns_limit_k_min 0
_diffrn_reflns_limit_l_max 30
_diffrn_reflns_limit_l_min 1
_diffrn_reflns_number 836
_diffrn_reflns_theta_full 67.96
_diffrn_reflns_theta_max 67.96
_diffrn_reflns_theta_min 2.98
_diffrn_standards_number 0
_exptl_absorpt_coefficient_mu 1.522
_exptl_absorpt_correction_T_max 0.9364
_exptl_absorpt_correction_T_min 0.9153
_exptl_absorpt_correction_type multi-scan
_exptl_absorpt_process_details SADABS
_exptl_crystal_colour colourless
_exptl_crystal_density_diffrn 0.659
_exptl_crystal_density_method 'not measured'
_exptl_crystal_description square
_exptl_crystal_F_000 3280
_exptl_crystal_size_max 0.40
_exptl_crystal_size_mid 0.40
_exptl_crystal_size_min 0.30
_refine_diff_density_max 0.427
_refine_diff_density_min -0.636
_refine_diff_density_rms 0.094
_refine_ls_extinction_method none
_refine_ls_goodness_of_fit_ref 1.274
_refine_ls_hydrogen_treatment constr
_refine_ls_matrix_type full
_refine_ls_number_parameters 31
_refine_ls_number_reflns 836
_refine_ls_number_restraints 0
_refine_ls_restrained_S_all 1.274
_refine_ls_R_factor_all 0.0780
_refine_ls_R_factor_gt 0.0749
_refine_ls_shift/su_max 0.000
_refine_ls_shift/su_mean 0.000
_refine_ls_structure_factor_coef Fsqd
_refine_ls_weighting_details 'calc w=1/[\s^2^(Fo^2^)+(0.1581P)^2^+27.7262P] where P=(Fo^2^+2Fc^2^)/3'
_refine_ls_weighting_scheme calc
_refine_ls_wR_factor_gt 0.2656
_refine_ls_wR_factor_ref 0.2699
_reflns_number_gt 744
_reflns_number_total 836
_reflns_threshold_expression >2sigma(I)
_cod_data_source_file c4cc05265j2.cif
_cod_data_source_block Beta-IRMOF-3-AMPh
_cod_original_sg_symbol_H-M Fm-3m
_cod_database_code 7115722

loop_
_symmetry_equiv_pos_as_xyz
'x, y, z'
'x, -z, y'
'x, z, -y'
'z, y, -x'
'-z, y, x'
'-y, x, z'
'y, -x, z'
'z, x, y'
'y, z, x'
'-y, -z, x'
'z, -x, -y'
'-y, z, -x'
'-z, -x, y'
'-z, x, -y'
'y, -z, -x'
'x, -y, -z'
'-x, y, -z'
'-x, -y, z'
'y, x, -z'
'-y, -x, -z'
'z, -y, x'
'-z, -y, -x'
'-x, z, y'
'-x, -z, -y'
'x, y+1/2, z+1/2'
'x, -z+1/2, y+1/2'
'x, z+1/2, -y+1/2'
'z, y+1/2, -x+1/2'
'-z, y+1/2, x+1/2'
'-y, x+1/2, z+1/2'
'y, -x+1/2, z+1/2'
'z, x+1/2, y+1/2'
'y, z+1/2, x+1/2'
'-y, -z+1/2, x+1/2'
'z, -x+1/2, -y+1/2'
'-y, z+1/2, -x+1/2'
'-z, -x+1/2, y+1/2'
'-z, x+1/2, -y+1/2'
'y, -z+1/2, -x+1/2'
'x, -y+1/2, -z+1/2'
'-x, y+1/2, -z+1/2'
'-x, -y+1/2, z+1/2'
'y, x+1/2, -z+1/2'
'-y, -x+1/2, -z+1/2'
'z, -y+1/2, x+1/2'
'-z, -y+1/2, -x+1/2'
'-x, z+1/2, y+1/2'
'-x, -z+1/2, -y+1/2'
'x+1/2, y, z+1/2'
'x+1/2, -z, y+1/2'
'x+1/2, z, -y+1/2'
'z+1/2, y, -x+1/2'
'-z+1/2, y, x+1/2'
'-y+1/2, x, z+1/2'
'y+1/2, -x, z+1/2'
'z+1/2, x, y+1/2'
'y+1/2, z, x+1/2'
'-y+1/2, -z, x+1/2'
'z+1/2, -x, -y+1/2'
'-y+1/2, z, -x+1/2'
'-z+1/2, -x, y+1/2'
'-z+1/2, x, -y+1/2'
'y+1/2, -z, -x+1/2'
'x+1/2, -y, -z+1/2'
'-x+1/2, y, -z+1/2'
'-x+1/2, -y, z+1/2'
'y+1/2, x, -z+1/2'
'-y+1/2, -x, -z+1/2'
'z+1/2, -y, x+1/2'
'-z+1/2, -y, -x+1/2'
'-x+1/2, z, y+1/2'
'-x+1/2, -z, -y+1/2'
'x+1/2, y+1/2, z'
'x+1/2, -z+1/2, y'
'x+1/2, z+1/2, -y'
'z+1/2, y+1/2, -x'
'-z+1/2, y+1/2, x'
'-y+1/2, x+1/2, z'
'y+1/2, -x+1/2, z'
'z+1/2, x+1/2, y'
'y+1/2, z+1/2, x'
'-y+1/2, -z+1/2, x'
'z+1/2, -x+1/2, -y'
'-y+1/2, z+1/2, -x'
'-z+1/2, -x+1/2, y'
'-z+1/2, x+1/2, -y'
'y+1/2, -z+1/2, -x'
'x+1/2, -y+1/2, -z'
'-x+1/2, y+1/2, -z'
'-x+1/2, -y+1/2, z'
'y+1/2, x+1/2, -z'
'-y+1/2, -x+1/2, -z'
'z+1/2, -y+1/2, x'
'-z+1/2, -y+1/2, -x'
'-x+1/2, z+1/2, y'
'-x+1/2, -z+1/2, -y'
'-x, -y, -z'
'-x, z, -y'
'-x, -z, y'
'-z, -y, x'
'z, -y, -x'
'y, -x, -z'
'-y, x, -z'
'-z, -x, -y'
'-y, -z, -x'
'y, z, -x'
'-z, x, y'
'y, -z, x'
'z, x, -y'
'z, -x, y'
'-y, z, x'
'-x, y, z'
'x, -y, z'
'x, y, -z'
'-y, -x, z'
'y, x, z'
'-z, y, -x'
'z, y, x'
'x, -z, -y'
'x, z, y'
'-x, -y+1/2, -z+1/2'
'-x, z+1/2, -y+1/2'
'-x, -z+1/2, y+1/2'
'-z, -y+1/2, x+1/2'
'z, -y+1/2, -x+1/2'
'y, -x+1/2, -z+1/2'
'-y, x+1/2, -z+1/2'
'-z, -x+1/2, -y+1/2'
'-y, -z+1/2, -x+1/2'
'y, z+1/2, -x+1/2'
'-z, x+1/2, y+1/2'
'y, -z+1/2, x+1/2'
'z, x+1/2, -y+1/2'
'z, -x+1/2, y+1/2'
'-y, z+1/2, x+1/2'
'-x, y+1/2, z+1/2'
'x, -y+1/2, z+1/2'
'x, y+1/2, -z+1/2'
'-y, -x+1/2, z+1/2'
'y, x+1/2, z+1/2'
'-z, y+1/2, -x+1/2'
'z, y+1/2, x+1/2'
'x, -z+1/2, -y+1/2'
'x, z+1/2, y+1/2'
'-x+1/2, -y, -z+1/2'
'-x+1/2, z, -y+1/2'
'-x+1/2, -z, y+1/2'
'-z+1/2, -y, x+1/2'
'z+1/2, -y, -x+1/2'
'y+1/2, -x, -z+1/2'
'-y+1/2, x, -z+1/2'
'-z+1/2, -x, -y+1/2'
'-y+1/2, -z, -x+1/2'
'y+1/2, z, -x+1/2'
'-z+1/2, x, y+1/2'
'y+1/2, -z, x+1/2'
'z+1/2, x, -y+1/2'
'z+1/2, -x, y+1/2'
'-y+1/2, z, x+1/2'
'-x+1/2, y, z+1/2'
'x+1/2, -y, z+1/2'
'x+1/2, y, -z+1/2'
'-y+1/2, -x, z+1/2'
'y+1/2, x, z+1/2'
'-z+1/2, y, -x+1/2'
'z+1/2, y, x+1/2'
'x+1/2, -z, -y+1/2'
'x+1/2, z, y+1/2'
'-x+1/2, -y+1/2, -z'
'-x+1/2, z+1/2, -y'
'-x+1/2, -z+1/2, y'
'-z+1/2, -y+1/2, x'
'z+1/2, -y+1/2, -x'
'y+1/2, -x+1/2, -z'
'-y+1/2, x+1/2, -z'
'-z+1/2, -x+1/2, -y'
'-y+1/2, -z+1/2, -x'
'y+1/2, z+1/2, -x'
'-z+1/2, x+1/2, y'
'y+1/2, -z+1/2, x'
'z+1/2, x+1/2, -y'
'z+1/2, -x+1/2, y'
'-y+1/2, z+1/2, x'
'-x+1/2, y+1/2, z'
'x+1/2, -y+1/2, z'
'x+1/2, y+1/2, -z'
'-y+1/2, -x+1/2, z'
'y+1/2, x+1/2, z'
'-z+1/2, y+1/2, -x'
'z+1/2, y+1/2, x'
'x+1/2, -z+1/2, -y'
'x+1/2, z+1/2, y'

loop_
_atom_site_label
_atom_site_type_symbol
_atom_site_fract_x
_atom_site_fract_y
_atom_site_fract_z
_atom_site_U_iso_or_equiv
_atom_site_adp_type
_atom_site_occupancy
_atom_site_symmetry_multiplicity
_atom_site_calc_flag
_atom_site_refinement_flags
O2 O 0.21941(13) 0.21941(13) 0.13427(16) 0.0865(13) Uani 1 2 d S
C3 C 0.2176(3) 0.2176(3) 0.0263(3) 0.120(3) Uani 1 2 d S
C2 C 0.2500 0.2500 0.0540(3) 0.096(3) Uani 1 4 d S
C1 C 0.2500 0.2500 0.1116(3) 0.079(2) Uani 1 4 d S
N1 N 0.1812(9) 0.1812(9) 0.0533(11) 0.30(2) Uani 0.50 2 d SP
Zn1 Zn 0.20657(3) 0.20657(3) 0.20657(3) 0.0630(7) Uani 1 6 d S
O1 O 0.2500 0.2500 0.2500 0.057(2) Uani 1 24 d S

loop_
_atom_site_aniso_label
_atom_site_aniso_U_11
_atom_site_aniso_U_22
_atom_site_aniso_U_33
_atom_site_aniso_U_23
_atom_site_aniso_U_13
_atom_site_aniso_U_12
O2 0.0993(18) 0.0993(18) 0.061(2) -0.0033(15) -0.0033(15) -0.012(2)
C3 0.149(5) 0.149(5) 0.061(4) -0.007(3) -0.007(3) -0.025(6)
C2 0.117(5) 0.117(5) 0.054(4) 0.000 0.000 -0.011(6)
C1 0.091(3) 0.091(3) 0.055(4) 0.000 0.000 0.003(5)
N1 0.39(3) 0.39(3) 0.124(19) 0.025(14) 0.025(14) -0.17(4)
Zn1 0.0630(7) 0.0630(7) 0.0630(7) -0.0030(2) -0.0030(2) -0.0030(2)
O1 0.057(2) 0.057(2) 0.057(2) 0.000 0.000 0.000

loop_
_atom_type_symbol
_atom_type_description
_atom_type_scat_dispersion_real
_atom_type_scat_dispersion_imag
_atom_type_scat_source
C C 0.0181 0.0091 'International Tables Vol C Tables 4.2.6.8 and 6.1.1.4'
H H 0.0000 0.0000 'International Tables Vol C Tables 4.2.6.8 and 6.1.1.4'
N N 0.0311 0.0180 'International Tables Vol C Tables 4.2.6.8 and 6.1.1.4'
O O 0.0492 0.0322 'International Tables Vol C Tables 4.2.6.8 and 6.1.1.4'
Zn Zn -1.5491 0.6778 'International Tables Vol C Tables 4.2.6.8 and 6.1.1.4'

loop_
_geom_angle_atom_site_label_1
_geom_angle_atom_site_label_2
_geom_angle_atom_site_label_3
_geom_angle
_geom_angle_site_symmetry_1
_geom_angle_site_symmetry_3
C1 O2 Zn1 131.8(4) . .
C3 C3 C2 121.1(5) 114 .
C3 C3 N1 117.7(13) 114 .
C2 C3 N1 121.2(15) . .
C3 C2 C3 117.8(9) 90 .
C3 C2 C1 121.1(5) 90 .
C3 C2 C1 121.1(5) . .
O2 C1 O2 124.7(7) . 90
O2 C1 C2 117.7(3) . .
O2 C1 C2 117.7(3) 90 .
O2 Zn1 O2 107.73(16) 9 8
O2 Zn1 O2 107.73(16) 9 .
O2 Zn1 O2 107.73(16) 8 .
O2 Zn1 O1 111.16(15) 9 .
O2 Zn1 O1 111.16(15) 8 .
O2 Zn1 O1 111.16(15) . .
O2 Zn1 Zn1 124.33(12) 9 171
O2 Zn1 Zn1 124.33(12) 8 171
O2 Zn1 Zn1 75.90(15) . 171
O1 Zn1 Zn1 35.3 . 171
O2 Zn1 Zn1 124.33(12) 9 125
O2 Zn1 Zn1 75.90(15) 8 125
O2 Zn1 Zn1 124.33(12) . 125
O1 Zn1 Zn1 35.3 . 125
Zn1 Zn1 Zn1 60.0 171 125
O2 Zn1 Zn1 75.90(15) 9 146
O2 Zn1 Zn1 124.33(12) 8 146
O2 Zn1 Zn1 124.33(12) . 146
O1 Zn1 Zn1 35.3 . 146
Zn1 Zn1 Zn1 60.0 171 146
Zn1 Zn1 Zn1 60.0 125 146
Zn1 O1 Zn1 109.5 . 171
Zn1 O1 Zn1 109.5 . 125
Zn1 O1 Zn1 109.5 171 125
Zn1 O1 Zn1 109.5 . 146
Zn1 O1 Zn1 109.5 171 146
Zn1 O1 Zn1 109.5 125 146

loop_
_geom_bond_atom_site_label_1
_geom_bond_atom_site_label_2
_geom_bond_distance
_geom_bond_site_symmetry_2
O2 C1 1.255(6) .
O2 Zn1 1.916(4) .
C3 C3 1.351(16) 114
C3 C2 1.377(10) .
C3 N1 1.49(3) .
C2 C3 1.377(10) 90
C2 C1 1.482(10) .
C1 O2 1.255(6) 90
Zn1 O2 1.916(4) 9
Zn1 O2 1.916(4) 8
Zn1 O1 1.9333(11) .
Zn1 Zn1 3.1571(19) 171
Zn1 Zn1 3.1571(19) 125
Zn1 Zn1 3.1571(19) 146
O1 Zn1 1.9333(12) 171
O1 Zn1 1.9333(11) 125
O1 Zn1 1.9333(11) 146

loop_
_platon_squeeze_void_nr
_platon_squeeze_void_average_x
_platon_squeeze_void_average_y
_platon_squeeze_void_average_z
_platon_squeeze_void_volume
_platon_squeeze_void_count_electrons
_platon_squeeze_void_content
1 -0.022 -0.012 -0.009 11867 3166 ' '
